data_7116313
loop_
_publ_author_name
'An, Qianjin'
'Li, Jing'
'Shen, Jiefeng'
'Butt, Nicholas'
'Liu, Delong'
'Liu, Yangang'
'Zhang, Wanbin'

_publ_section_title
;
 Asymmetric tandem reactions of N-sulfonylimines and \a,\b-unsaturated
 aldehydes: an alternative reaction pathway to that of using saturated
 aldehydes
;
_journal_coden_ASTM CHCOFS
_journal_issue 5
_journal_name_full
;
 Chemical Communications (Cambridge, United Kingdom)
;
_journal_page_first 885
_journal_page_last 888
_journal_paper_doi 10.1039/c4cc07051h
_journal_volume 51
_journal_year 2015
_chemical_absolute_configuration ad
_chemical_formula_moiety 'C17 H14 Cl N O3 S'
_chemical_formula_sum 'C17 H14 Cl N O3 S'
_chemical_formula_weight 347.80
_space_group_crystal_system monoclinic
_space_group_IT_number 4
_space_group_name_Hall 'P 2yb'
_space_group_name_H-M_alt 'P 1 21 1'
_symmetry_space_group_name_Hall 'P 2yb'
_symmetry_space_group_name_H-M 'P 1 21 1'
_atom_sites_solution_hydrogens geom
_atom_sites_solution_primary direct
_atom_sites_solution_secondary difmap
_audit_creation_date 2014-07-07
_audit_creation_method
;
Olex2 1.2
(compiled 2014.03.20 svn.r2914 for OlexSys, GUI svn.r4816)
;
_audit_update_record
;
2014-07-23 deposited with the CCDC.
2014-11-27 downloaded from the CCDC.
;
_cell_angle_alpha 90.00
_cell_angle_beta 91.699(5)
_cell_angle_gamma 90.00
_cell_formula_units_Z 4
_cell_length_a 7.7401(4)
_cell_length_b 14.0157(10)
_cell_length_c 14.8926(10)
_cell_measurement_reflns_used 2205
_cell_measurement_temperature 293(2)
_cell_measurement_theta_max 29.5158
_cell_measurement_theta_min 2.9251
_cell_volume 1614.88(18)
_computing_cell_refinement
;
CrysAlisPro, Agilent Technologies,
Version 1.171.35.11 (release 16-05-2011 CrysAlis171 .NET)
(compiled May 16 2011,17:55:39)
;
_computing_data_collection
;
CrysAlisPro, Agilent Technologies,
Version 1.171.35.11 (release 16-05-2011 CrysAlis171 .NET)
(compiled May 16 2011,17:55:39)
;
_computing_data_reduction
;
CrysAlisPro, Agilent Technologies,
Version 1.171.35.11 (release 16-05-2011 CrysAlis171 .NET)
(compiled May 16 2011,17:55:39)
;
_computing_molecular_graphics 'Olex2 (Dolomanov et al., 2009)'
_computing_publication_material 'Olex2 (Dolomanov et al., 2009)'
_computing_structure_refinement 'ShelXL (Sheldrick, 2008)'
_computing_structure_solution 'ShelXS (Sheldrick, 2008)'
_diffrn_ambient_temperature 293.15
_diffrn_detector_area_resol_mean 10.3592
_diffrn_measured_fraction_theta_full 0.995
_diffrn_measured_fraction_theta_max 0.995
_diffrn_measurement_device_type 'Xcalibur, Atlas, Gemini ultra'
_diffrn_measurement_method '\w scans'
_diffrn_orient_matrix_UB_11 -0.0124289000
_diffrn_orient_matrix_UB_12 0.0280087000
_diffrn_orient_matrix_UB_13 0.0389339000
_diffrn_orient_matrix_UB_21 0.0003091000
_diffrn_orient_matrix_UB_22 0.0420118000
_diffrn_orient_matrix_UB_23 -0.0265814000
_diffrn_orient_matrix_UB_31 -0.0908279000
_diffrn_orient_matrix_UB_32 -0.0036563000
_diffrn_orient_matrix_UB_33 -0.0068297000
_diffrn_radiation_monochromator graphite
_diffrn_radiation_type MoK\a
_diffrn_radiation_wavelength 0.71073
_diffrn_reflns_av_R_equivalents 0.0356
_diffrn_reflns_av_unetI/netI 0.0643
_diffrn_reflns_limit_h_max 9
_diffrn_reflns_limit_h_min -8
_diffrn_reflns_limit_k_max 15
_diffrn_reflns_limit_k_min -16
_diffrn_reflns_limit_l_max 14
_diffrn_reflns_limit_l_min -17
_diffrn_reflns_number 6811
_diffrn_reflns_theta_full 25.35
_diffrn_reflns_theta_max 25.35
_diffrn_reflns_theta_min 2.93
_diffrn_source 'Enhance (Mo) X-ray Source'
_exptl_absorpt_coefficient_mu 0.379
_exptl_absorpt_correction_T_max 1.00000
_exptl_absorpt_correction_T_min 0.89366
_exptl_absorpt_correction_type multi-scan
_exptl_absorpt_process_details
;
CrysAlisPro, Agilent Technologies,
Version 1.171.35.11 (release 16-05-2011 CrysAlis171 .NET)
(compiled May 16 2011,17:55:39)
Empirical absorption correction using spherical harmonics,
 implemented in SCALE3 ABSPACK scaling algorithm.
;
_exptl_crystal_colour yellow
_exptl_crystal_density_diffrn 1.431
_exptl_crystal_density_method 'not measured'
_exptl_crystal_description block
_exptl_crystal_F_000 720
_exptl_crystal_size_max 0.26
_exptl_crystal_size_mid 0.23
_exptl_crystal_size_min 0.2
_refine_diff_density_max 0.955
_refine_diff_density_min -0.333
_refine_diff_density_rms 0.056
_refine_ls_abs_structure_details 'Flack (1983), 1983 Friedel pairs'
_refine_ls_abs_structure_Flack 0.07(11)
_refine_ls_extinction_method none
_refine_ls_goodness_of_fit_ref 0.985
_refine_ls_hydrogen_treatment constr
_refine_ls_matrix_type full
_refine_ls_number_parameters 417
_refine_ls_number_reflns 5063
_refine_ls_number_restraints 1
_refine_ls_restrained_S_all 0.985
_refine_ls_R_factor_all 0.0899
_refine_ls_R_factor_gt 0.0629
_refine_ls_shift/su_max 0.000
_refine_ls_shift/su_mean 0.000
_refine_ls_structure_factor_coef Fsqd
_refine_ls_weighting_details 'calc w=1/[\s^2^(Fo^2^)+(0.1076P)^2^+0.0000P] where P=(Fo^2^+2Fc^2^)/3'
_refine_ls_weighting_scheme calc
_refine_ls_wR_factor_gt 0.1593
_refine_ls_wR_factor_ref 0.1783
_reflns_number_gt 3580
_reflns_number_total 5063
_reflns_threshold_expression >2sigma(I)
_cod_data_source_file c4cc07051h2.cif
_cod_data_source_block 140707_aqj_0707
_cod_original_cell_volume 1614.89(18)
_cod_database_code 7116313
_chemical_oxdiff_formula 'c10 h10 n2 o8 S1 Cl1'
_reflns_odcompleteness_completeness 99.57
_reflns_odcompleteness_iscentric 1
_reflns_odcompleteness_theta 26.32
_olex2_refinement_description
;
1. Fixed Uiso
 At 1.2 times of:
  All C(H) groups, All C(H,H) groups
 At 1.5 times of:
  All O(H) groups
2.a Ternary CH refined with riding coordinates:
 C9(H9), C11(H11), C26(H26), C28(H28)
2.b Secondary CH2 refined with riding coordinates:
 C10(H10A,H10B), C27(H27A,H27B)
2.c Aromatic/amide H refined with riding coordinates:
 C1(H1), C2(H2), C3(H3A), C4(H4), C8(H8), C14(H14), C15(H15), C16(H16),
 C17(H17), C19(H19), C20(H20), C21(H21), C22(H22), C25(H25), C31(H31), C32(H32),
  C33(H33), C34(H34)
2.d Idealised tetrahedral OH refined as rotating group:
 O3(H3), O6(H6)
;

loop_
_space_group_symop_id
_space_group_symop_operation_xyz
1 'x, y, z'
2 '-x, y+1/2, -z'

loop_
_atom_site_label
_atom_site_type_symbol
_atom_site_fract_x
_atom_site_fract_y
_atom_site_fract_z
_atom_site_U_iso_or_equiv
_atom_site_adp_type
_atom_site_occupancy
_atom_site_calc_flag
_atom_site_refinement_flags_posn
Cl1 Cl 0.7914(3) 0.4965(2) 0.7031(2) 0.1308(11) Uani 1 d .
S1 S 0.04442(16) 0.16724(11) 0.62774(11) 0.0586(4) Uani 1 d .
O1 O -0.0391(5) 0.2153(4) 0.5545(3) 0.0843(14) Uani 1 d .
O2 O -0.0652(5) 0.1370(4) 0.6981(3) 0.0791(14) Uani 1 d .
O3 O 0.2265(6) 0.3768(4) 0.5869(3) 0.0810(13) Uani 1 d .
H3 H 0.1733 0.3474 0.5473 0.121 Uiso 1 calc GR
N1 N 0.2058(5) 0.2329(4) 0.6681(3) 0.0543(12) Uani 1 d .
C1 C 0.1281(9) -0.0091(6) 0.5549(5) 0.0732(19) Uani 1 d .
H1 H 0.0119 -0.0212 0.5419 0.088 Uiso 1 calc R
C2 C 0.2519(11) -0.0744(6) 0.5328(5) 0.080(2) Uani 1 d .
H2 H 0.2208 -0.1315 0.5049 0.096 Uiso 1 calc R
C3 C 0.4274(10) -0.0537(5) 0.5531(4) 0.0676(17) Uani 1 d .
H3A H 0.5115 -0.0971 0.5366 0.081 Uiso 1 calc R
C4 C 0.4774(7) 0.0290(4) 0.5967(4) 0.0540(15) Uani 1 d .
H4 H 0.5932 0.0404 0.6114 0.065 Uiso 1 calc R
C5 C 0.3510(6) 0.0947(4) 0.6181(3) 0.0453(12) Uani 1 d .
C6 C 0.1779(7) 0.0740(5) 0.5961(4) 0.0523(13) Uani 1 d .
C7 C 0.3718(6) 0.1895(4) 0.6587(4) 0.0494(14) Uani 1 d .
C8 C 0.5153(6) 0.2379(4) 0.6801(4) 0.0532(14) Uani 1 d .
H8 H 0.6215 0.2078 0.6748 0.064 Uiso 1 calc R
C9 C 0.5118(7) 0.3386(5) 0.7123(4) 0.0590(15) Uani 1 d .
H9 H 0.5477 0.3796 0.6629 0.071 Uiso 1 calc R
C10 C 0.3294(7) 0.3693(5) 0.7377(5) 0.0658(16) Uani 1 d .
H10A H 0.3047 0.3442 0.7966 0.079 Uiso 1 calc R
H10B H 0.3248 0.4384 0.7411 0.079 Uiso 1 calc R
C11 C 0.1941(8) 0.3352(4) 0.6713(4) 0.0614(16) Uani 1 d .
H11 H 0.0793 0.3541 0.6909 0.074 Uiso 1 calc R
C12 C 0.6400(7) 0.3528(5) 0.7904(5) 0.0666(17) Uani 1 d .
C13 C 0.7601(10) 0.4237(6) 0.7944(6) 0.087(2) Uani 1 d .
C14 C 0.8735(10) 0.4383(7) 0.8714(8) 0.097(3) Uani 1 d .
H14 H 0.9549 0.4872 0.8734 0.116 Uiso 1 calc R
C15 C 0.8558(11) 0.3785(8) 0.9393(7) 0.097(3) Uani 1 d .
H15 H 0.9294 0.3866 0.9892 0.116 Uiso 1 calc R
C16 C 0.7360(12) 0.3045(8) 0.9422(6) 0.104(3) Uani 1 d .
H16 H 0.7311 0.2658 0.9928 0.124 Uiso 1 calc R
C17 C 0.6259(11) 0.2892(7) 0.8704(5) 0.093(2) Uani 1 d .
H17 H 0.5443 0.2405 0.8712 0.112 Uiso 1 calc R
Cl2 Cl 0.6215(4) 0.06471(19) 1.08732(14) 0.1107(8) Uani 1 d .
S2 S 0.76583(16) -0.20225(12) 0.68493(10) 0.0585(4) Uani 1 d .
O4 O 0.8857(5) -0.2618(4) 0.7363(4) 0.0858(15) Uani 1 d .
O5 O 0.8291(6) -0.1589(5) 0.6075(3) 0.0914(16) Uani 1 d .
O6 O 0.8790(9) -0.1163(6) 0.8713(5) 0.124(2) Uani 1 d .
H6 H 0.9376 -0.1563 0.8460 0.185 Uiso 1 calc GR
N2 N 0.6831(5) -0.1212(3) 0.7510(3) 0.0527(11) Uani 1 d .
C18 C 0.5682(6) -0.2590(4) 0.6654(4) 0.0473(13) Uani 1 d .
C19 C 0.5347(7) -0.3325(5) 0.6056(4) 0.0650(17) Uani 1 d .
H19 H 0.6192 -0.3561 0.5684 0.078 Uiso 1 calc R
C20 C 0.3685(8) -0.3693(5) 0.6042(5) 0.0681(18) Uani 1 d .
H20 H 0.3398 -0.4186 0.5647 0.082 Uiso 1 calc R
C21 C 0.2456(7) -0.3344(6) 0.6598(5) 0.0740(19) Uani 1 d .
H21 H 0.1349 -0.3602 0.6573 0.089 Uiso 1 calc R
C22 C 0.2836(7) -0.2621(5) 0.7188(4) 0.0591(15) Uani 1 d .
H22 H 0.1987 -0.2393 0.7562 0.071 Uiso 1 calc R
C23 C 0.4465(6) -0.2229(4) 0.7234(3) 0.0448(12) Uani 1 d .
C24 C 0.5149(6) -0.1447(4) 0.7791(3) 0.0414(12) Uani 1 d .
C25 C 0.4436(7) -0.1025(4) 0.8480(4) 0.0535(14) Uani 1 d .
H25 H 0.3317 -0.1195 0.8624 0.064 Uiso 1 calc R
C26 C 0.5347(7) -0.0290(5) 0.9036(4) 0.0573(15) Uani 1 d .
H26 H 0.5829 -0.0613 0.9571 0.069 Uiso 1 calc R
C27 C 0.6868(8) 0.0120(5) 0.8531(5) 0.0648(17) Uani 1 d .
H27A H 0.6432 0.0546 0.8063 0.078 Uiso 1 calc R
H27B H 0.7593 0.0490 0.8943 0.078 Uiso 1 calc R
C28 C 0.7942(8) -0.0653(5) 0.8112(5) 0.0673(18) Uani 1 d .
H28 H 0.8800 -0.0337 0.7743 0.081 Uiso 1 calc R
C29 C 0.4199(8) 0.0498(4) 0.9359(4) 0.0576(15) Uani 1 d .
C30 C 0.4479(9) 0.0956(5) 1.0186(4) 0.0712(18) Uani 1 d .
C31 C 0.3389(14) 0.1653(7) 1.0453(6) 0.109(3) Uani 1 d .
H31 H 0.3600 0.1952 1.1003 0.131 Uiso 1 calc R
C32 C 0.1996(14) 0.1926(7) 0.9937(8) 0.113(3) Uani 1 d .
H32 H 0.1261 0.2400 1.0139 0.136 Uiso 1 calc R
C33 C 0.1670(10) 0.1496(6) 0.9107(6) 0.093(2) Uani 1 d .
H33 H 0.0734 0.1684 0.8743 0.112 Uiso 1 calc R
C34 C 0.2772(8) 0.0784(5) 0.8839(4) 0.0665(17) Uani 1 d .
H34 H 0.2552 0.0484 0.8290 0.080 Uiso 1 calc R

loop_
_atom_site_aniso_label
_atom_site_aniso_U_11
_atom_site_aniso_U_22
_atom_site_aniso_U_33
_atom_site_aniso_U_23
_atom_site_aniso_U_13
_atom_site_aniso_U_12
Cl1 0.1104(17) 0.1044(17) 0.175(3) 0.0455(19) -0.0435(17) -0.0428(15)
S1 0.0361(6) 0.0659(10) 0.0732(10) 0.0075(8) -0.0050(6) -0.0052(7)
O1 0.064(3) 0.090(3) 0.097(3) 0.019(3) -0.033(2) 0.001(3)
O2 0.040(2) 0.090(3) 0.108(4) 0.009(3) 0.020(2) -0.009(2)
O3 0.085(3) 0.072(3) 0.084(3) 0.018(3) -0.021(3) -0.011(3)
N1 0.039(2) 0.052(3) 0.072(3) 0.005(2) -0.001(2) 0.003(2)
C1 0.060(4) 0.084(5) 0.076(5) -0.001(4) 0.005(3) -0.021(4)
C2 0.103(6) 0.062(4) 0.076(5) 0.001(4) -0.002(4) -0.020(4)
C3 0.088(5) 0.053(4) 0.062(4) 0.005(3) 0.003(4) 0.010(4)
C4 0.050(3) 0.066(4) 0.046(3) 0.011(3) 0.002(2) 0.008(3)
C5 0.045(3) 0.048(3) 0.043(3) 0.011(3) -0.002(2) -0.005(2)
C6 0.042(3) 0.062(3) 0.053(3) 0.003(3) 0.002(2) -0.007(3)
C7 0.040(3) 0.058(4) 0.050(3) 0.003(3) 0.002(2) 0.009(2)
C8 0.034(2) 0.071(4) 0.054(3) -0.007(3) -0.005(2) 0.011(3)
C9 0.052(3) 0.067(4) 0.058(4) -0.004(3) -0.003(3) -0.007(3)
C10 0.054(3) 0.068(4) 0.075(4) -0.009(4) -0.014(3) 0.003(3)
C11 0.051(3) 0.058(4) 0.074(4) 0.004(3) -0.006(3) 0.010(3)
C12 0.045(3) 0.076(4) 0.077(5) -0.018(4) -0.009(3) 0.011(3)
C13 0.074(4) 0.070(5) 0.117(6) -0.018(5) -0.020(5) 0.003(4)
C14 0.068(5) 0.087(6) 0.134(8) -0.030(6) -0.030(5) 0.007(4)
C15 0.081(5) 0.098(6) 0.109(7) -0.030(6) -0.036(5) 0.019(5)
C16 0.119(7) 0.114(7) 0.075(5) -0.009(5) -0.021(5) 0.025(7)
C17 0.100(5) 0.098(6) 0.079(5) -0.031(5) -0.041(4) 0.026(5)
Cl2 0.1466(19) 0.1128(16) 0.0699(12) -0.0146(12) -0.0414(12) -0.0017(15)
S2 0.0342(6) 0.0723(10) 0.0695(9) -0.0072(9) 0.0098(6) 0.0001(7)
O4 0.040(2) 0.085(3) 0.131(4) -0.014(3) -0.013(2) 0.015(2)
O5 0.067(3) 0.122(4) 0.087(3) -0.008(3) 0.031(3) -0.024(3)
O6 0.099(4) 0.150(6) 0.120(5) -0.011(5) -0.031(4) 0.026(4)
N2 0.038(2) 0.057(3) 0.064(3) -0.003(2) 0.001(2) -0.001(2)
C18 0.037(2) 0.057(3) 0.048(3) -0.005(3) 0.000(2) -0.002(2)
C19 0.049(3) 0.080(4) 0.066(4) -0.019(4) 0.006(3) 0.012(3)
C20 0.056(3) 0.073(4) 0.076(4) -0.026(4) 0.000(3) -0.010(3)
C21 0.041(3) 0.088(5) 0.092(5) -0.027(4) -0.004(3) -0.008(3)
C22 0.039(3) 0.072(4) 0.067(4) -0.013(3) 0.007(3) 0.005(3)
C23 0.036(2) 0.053(3) 0.045(3) 0.002(3) -0.006(2) 0.002(2)
C24 0.035(2) 0.043(3) 0.045(3) 0.007(2) 0.002(2) -0.005(2)
C25 0.047(3) 0.055(3) 0.059(4) 0.002(3) 0.007(2) -0.008(3)
C26 0.053(3) 0.066(4) 0.052(3) -0.002(3) -0.006(3) -0.004(3)
C27 0.061(4) 0.062(4) 0.071(4) -0.016(3) -0.001(3) -0.014(3)
C28 0.040(3) 0.074(4) 0.088(5) -0.009(4) -0.004(3) -0.013(3)
C29 0.071(4) 0.052(3) 0.050(3) -0.005(3) 0.003(3) -0.007(3)
C30 0.087(5) 0.074(4) 0.052(4) -0.015(4) -0.001(3) -0.005(4)
C31 0.145(8) 0.094(6) 0.087(6) -0.049(6) 0.008(6) -0.007(7)
C32 0.112(7) 0.096(7) 0.131(8) -0.048(6) 0.000(6) 0.030(6)
C33 0.087(5) 0.079(5) 0.113(7) -0.022(5) -0.004(4) 0.013(5)
C34 0.062(4) 0.069(4) 0.068(4) -0.013(4) -0.004(3) 0.000(3)

loop_
_atom_type_symbol
_atom_type_description
_atom_type_scat_dispersion_real
_atom_type_scat_dispersion_imag
_atom_type_scat_source
C C 0.0033 0.0016 'International Tables Vol C Tables 4.2.6.8 and 6.1.1.4'
H H 0.0000 0.0000 'International Tables Vol C Tables 4.2.6.8 and 6.1.1.4'
Cl Cl 0.1484 0.1585 'International Tables Vol C Tables 4.2.6.8 and 6.1.1.4'
N N 0.0061 0.0033 'International Tables Vol C Tables 4.2.6.8 and 6.1.1.4'
O O 0.0106 0.0060 'International Tables Vol C Tables 4.2.6.8 and 6.1.1.4'
S S 0.1246 0.1234 'International Tables Vol C Tables 4.2.6.8 and 6.1.1.4'

loop_
_geom_angle_atom_site_label_1
_geom_angle_atom_site_label_2
_geom_angle_atom_site_label_3
_geom_angle
O1 S1 O2 115.8(3)
O1 S1 N1 109.7(3)
O1 S1 C6 114.1(3)
O2 S1 N1 110.9(3)
O2 S1 C6 110.2(3)
N1 S1 C6 93.9(2)
C11 O3 H3 109.5
C7 N1 S1 113.5(4)
C7 N1 C11 119.0(5)
C11 N1 S1 121.4(4)
C2 C1 H1 120.4
C6 C1 H1 120.4
C6 C1 C2 119.1(6)
C1 C2 H2 120.5
C1 C2 C3 119.0(7)
C3 C2 H2 120.5
C2 C3 H3A 119.0
C4 C3 C2 121.9(6)
C4 C3 H3A 119.0
C3 C4 H4 120.8
C3 C4 C5 118.4(5)
C5 C4 H4 120.8
C4 C5 C6 119.0(5)
C4 C5 C7 128.8(5)
C6 C5 C7 112.1(5)
C1 C6 S1 126.9(5)
C1 C6 C5 122.4(6)
C5 C6 S1 110.7(4)
N1 C7 C5 109.8(5)
C8 C7 N1 120.2(5)
C8 C7 C5 129.8(5)
C7 C8 H8 118.8
C7 C8 C9 122.4(5)
C9 C8 H8 118.8
C8 C9 H9 107.7
C8 C9 C10 111.7(5)
C8 C9 C12 110.6(5)
C10 C9 H9 107.7
C12 C9 H9 107.7
C12 C9 C10 111.1(5)
C9 C10 H10A 109.2
C9 C10 H10B 109.2
H10A C10 H10B 107.9
C11 C10 C9 112.3(5)
C11 C10 H10A 109.2
C11 C10 H10B 109.2
O3 C11 N1 111.6(5)
O3 C11 C10 108.4(5)
O3 C11 H11 109.8
N1 C11 C10 107.3(5)
N1 C11 H11 109.8
C10 C11 H11 109.8
C13 C12 C9 124.0(7)
C13 C12 C17 117.8(7)
C17 C12 C9 118.1(6)
C12 C13 Cl1 120.7(6)
C12 C13 C14 122.6(9)
C14 C13 Cl1 116.6(7)
C13 C14 H14 121.8
C15 C14 C13 116.4(9)
C15 C14 H14 121.8
C14 C15 H15 117.3
C14 C15 C16 125.4(8)
C16 C15 H15 117.3
C15 C16 H16 120.2
C17 C16 C15 119.6(9)
C17 C16 H16 120.2
C12 C17 H17 120.9
C16 C17 C12 118.2(9)
C16 C17 H17 120.9
O4 S2 N2 109.7(3)
O4 S2 C18 111.7(3)
O5 S2 O4 116.7(3)
O5 S2 N2 110.1(3)
O5 S2 C18 112.8(3)
N2 S2 C18 93.4(2)
C28 O6 H6 109.5
C24 N2 S2 113.2(4)
C24 N2 C28 118.3(5)
C28 N2 S2 120.5(4)
C19 C18 S2 126.5(4)
C19 C18 C23 123.6(5)
C23 C18 S2 109.7(4)
C18 C19 H19 121.8
C18 C19 C20 116.3(5)
C20 C19 H19 121.8
C19 C20 H20 119.4
C21 C20 C19 121.2(6)
C21 C20 H20 119.4
C20 C21 H21 119.6
C22 C21 C20 120.9(5)
C22 C21 H21 119.6
C21 C22 H22 119.8
C21 C22 C23 120.4(5)
C23 C22 H22 119.8
C18 C23 C24 112.6(4)
C22 C23 C18 117.4(5)
C22 C23 C24 130.0(5)
N2 C24 C23 109.0(4)
C25 C24 N2 122.3(5)
C25 C24 C23 128.6(4)
C24 C25 H25 118.6
C24 C25 C26 122.8(5)
C26 C25 H25 118.6
C25 C26 H26 107.1
C25 C26 C27 110.2(5)
C25 C26 C29 114.3(5)
C27 C26 H26 107.1
C29 C26 H26 107.1
C29 C26 C27 110.6(5)
C26 C27 H27A 109.2
C26 C27 H27B 109.2
H27A C27 H27B 107.9
C28 C27 C26 112.0(5)
C28 C27 H27A 109.2
C28 C27 H27B 109.2
O6 C28 N2 113.8(6)
O6 C28 C27 112.4(7)
O6 C28 H28 107.3
N2 C28 C27 108.5(5)
N2 C28 H28 107.3
C27 C28 H28 107.3
C30 C29 C26 122.6(6)
C34 C29 C26 120.0(5)
C34 C29 C30 117.3(6)
C29 C30 Cl2 120.4(6)
C31 C30 Cl2 119.2(6)
C31 C30 C29 120.4(8)
C30 C31 H31 119.1
C30 C31 C32 121.7(8)
C32 C31 H31 119.1
C31 C32 H32 120.0
C31 C32 C33 120.0(8)
C33 C32 H32 120.0
C32 C33 H33 120.9
C34 C33 C32 118.3(8)
C34 C33 H33 120.9
C29 C34 H34 118.9
C33 C34 C29 122.3(7)
C33 C34 H34 118.9

loop_
_geom_bond_atom_site_label_1
_geom_bond_atom_site_label_2
_geom_bond_distance
Cl1 C13 1.722(10)
S1 O1 1.422(5)
S1 O2 1.432(4)
S1 N1 1.651(5)
S1 C6 1.739(6)
O3 H3 0.8200
O3 C11 1.416(8)
N1 C7 1.432(6)
N1 C11 1.436(8)
C1 H1 0.9300
C1 C2 1.372(10)
C1 C6 1.367(10)
C2 H2 0.9300
C2 C3 1.413(10)
C3 H3A 0.9300
C3 C4 1.377(9)
C4 H4 0.9300
C4 C5 1.387(7)
C5 C6 1.400(7)
C5 C7 1.467(8)
C7 C8 1.332(8)
C8 H8 0.9300
C8 C9 1.491(9)
C9 H9 0.9800
C9 C10 1.534(8)
C9 C12 1.519(8)
C10 H10A 0.9700
C10 H10B 0.9700
C10 C11 1.497(8)
C11 H11 0.9800
C12 C13 1.361(10)
C12 C17 1.495(11)
C13 C14 1.438(12)
C14 H14 0.9300
C14 C15 1.324(13)
C15 H15 0.9300
C15 C16 1.392(14)
C16 H16 0.9300
C16 C17 1.365(11)
C17 H17 0.9300
Cl2 C30 1.720(8)
S2 O4 1.449(5)
S2 O5 1.404(5)
S2 N2 1.645(5)
S2 C18 1.741(5)
O6 H6 0.8200
O6 C28 1.306(9)
N2 C24 1.419(6)
N2 C28 1.453(8)
C18 C19 1.382(9)
C18 C23 1.391(7)
C19 H19 0.9300
C19 C20 1.386(8)
C20 H20 0.9300
C20 C21 1.370(9)
C21 H21 0.9300
C21 C22 1.368(9)
C22 H22 0.9300
C22 C23 1.375(7)
C23 C24 1.465(8)
C24 C25 1.319(7)
C25 H25 0.9300
C25 C26 1.487(8)
C26 H26 0.9800
C26 C27 1.528(8)
C26 C29 1.505(9)
C27 H27A 0.9700
C27 H27B 0.9700
C27 C28 1.512(9)
C28 H28 0.9800
C29 C30 1.401(9)
C29 C34 1.389(9)
C30 C31 1.358(12)
C31 H31 0.9300
C31 C32 1.360(13)
C32 H32 0.9300
C32 C33 1.391(12)
C33 H33 0.9300
C33 C34 1.380(10)
C34 H34 0.9300

loop_
_geom_torsion_atom_site_label_1
_geom_torsion_atom_site_label_2
_geom_torsion_atom_site_label_3
_geom_torsion_atom_site_label_4
_geom_torsion
Cl1 C13 C14 C15 -176.1(6)
S1 N1 C7 C5 -2.3(5)
S1 N1 C7 C8 173.4(5)
S1 N1 C11 O3 -80.3(6)
S1 N1 C11 C10 161.1(4)
O1 S1 N1 C7 -116.2(4)
O1 S1 N1 C11 36.0(6)
O1 S1 C6 C1 -65.6(6)
O1 S1 C6 C5 114.1(4)
O2 S1 N1 C7 114.6(4)
O2 S1 N1 C11 -93.3(5)
O2 S1 C6 C1 66.8(6)
O2 S1 C6 C5 -113.6(4)
N1 S1 C6 C1 -179.2(6)
N1 S1 C6 C5 0.4(4)
N1 C7 C8 C9 -1.5(8)
C1 C2 C3 C4 1.9(10)
C2 C1 C6 S1 178.6(5)
C2 C1 C6 C5 -1.0(10)
C2 C3 C4 C5 -2.3(9)
C3 C4 C5 C6 1.0(8)
C3 C4 C5 C7 -175.7(5)
C4 C5 C6 S1 -179.0(4)
C4 C5 C6 C1 0.6(8)
C4 C5 C7 N1 179.5(5)
C4 C5 C7 C8 4.3(9)
C5 C7 C8 C9 173.3(5)
C6 S1 N1 C7 1.2(4)
C6 S1 N1 C11 153.3(5)
C6 C1 C2 C3 -0.2(10)
C6 C5 C7 N1 2.6(6)
C6 C5 C7 C8 -172.6(6)
C7 N1 C11 O3 70.3(7)
C7 N1 C11 C10 -48.3(7)
C7 C5 C6 S1 -1.8(6)
C7 C5 C6 C1 177.8(5)
C7 C8 C9 C10 13.1(8)
C7 C8 C9 C12 137.5(6)
C8 C9 C10 C11 -42.2(8)
C8 C9 C12 C13 129.1(7)
C8 C9 C12 C17 -55.2(7)
C9 C10 C11 O3 -62.1(7)
C9 C10 C11 N1 58.6(7)
C9 C12 C13 Cl1 -7.3(9)
C9 C12 C13 C14 176.5(6)
C9 C12 C17 C16 -177.2(6)
C10 C9 C12 C13 -106.2(7)
C10 C9 C12 C17 69.5(8)
C11 N1 C7 C5 -155.2(5)
C11 N1 C7 C8 20.6(8)
C12 C9 C10 C11 -166.3(6)
C12 C13 C14 C15 0.2(12)
C13 C12 C17 C16 -1.2(10)
C13 C14 C15 C16 -0.9(13)
C14 C15 C16 C17 0.5(13)
C15 C16 C17 C12 0.6(11)
C17 C12 C13 Cl1 176.9(5)
C17 C12 C13 C14 0.8(10)
Cl2 C30 C31 C32 -179.9(8)
S2 N2 C24 C23 -14.0(5)
S2 N2 C24 C25 163.1(4)
S2 N2 C28 O6 -62.0(7)
S2 N2 C28 C27 172.0(4)
S2 C18 C19 C20 177.4(5)
S2 C18 C23 C22 -178.1(5)
S2 C18 C23 C24 3.7(6)
O4 S2 N2 C24 -100.4(4)
O4 S2 N2 C28 47.9(5)
O4 S2 C18 C19 -74.0(6)
O4 S2 C18 C23 102.6(5)
O5 S2 N2 C24 129.9(4)
O5 S2 N2 C28 -81.8(5)
O5 S2 C18 C19 59.8(7)
O5 S2 C18 C23 -123.6(4)
N2 S2 C18 C19 173.2(6)
N2 S2 C18 C23 -10.1(4)
N2 C24 C25 C26 -1.8(8)
C18 S2 N2 C24 14.1(4)
C18 S2 N2 C28 162.4(5)
C18 C19 C20 C21 -0.4(11)
C18 C23 C24 N2 6.1(6)
C18 C23 C24 C25 -170.8(5)
C19 C18 C23 C22 -1.3(9)
C19 C18 C23 C24 -179.5(6)
C19 C20 C21 C22 -0.2(12)
C20 C21 C22 C23 0.1(11)
C21 C22 C23 C18 0.6(9)
C21 C22 C23 C24 178.5(6)
C22 C23 C24 N2 -171.9(6)
C22 C23 C24 C25 11.3(10)
C23 C18 C19 C20 1.2(10)
C23 C24 C25 C26 174.7(6)
C24 N2 C28 O6 84.7(7)
C24 N2 C28 C27 -41.3(7)
C24 C25 C26 C27 18.5(8)
C24 C25 C26 C29 143.8(6)
C25 C26 C27 C28 -46.5(7)
C25 C26 C29 C30 147.1(6)
C25 C26 C29 C34 -31.4(8)
C26 C27 C28 O6 -69.0(8)
C26 C27 C28 N2 57.8(7)
C26 C29 C30 Cl2 1.4(8)
C26 C29 C30 C31 -178.9(7)
C26 C29 C34 C33 179.4(6)
C27 C26 C29 C30 -87.8(7)
C27 C26 C29 C34 93.7(7)
C28 N2 C24 C23 -163.0(5)
C28 N2 C24 C25 14.1(8)
C29 C26 C27 C28 -173.9(5)
C29 C30 C31 C32 0.4(14)
C30 C29 C34 C33 0.8(9)
C30 C31 C32 C33 -0.8(16)
C31 C32 C33 C34 1.1(14)
C32 C33 C34 C29 -1.2(11)
C34 C29 C30 Cl2 180.0(5)
C34 C29 C30 C31 -0.4(10)
